data_7121602
loop_
_publ_author_name
'Kyri, A. W.'
'Gleim, F.'
'Garc\'ia Alcaraz, A'
'Schnakenburg, G.'
'Espinosa Ferao, A.'
'Streubel, R.'

_publ_section_title
;
 &quot;Low-coordinate&quot; 1,2-oxaphosphetanes - a new opportunity in
 coordination and main group chemistry.
;
_journal_issue 52
_journal_name_full 'Chemical communications (Cambridge, England)'
_journal_page_first 7123
_journal_page_last 7126
_journal_paper_doi 10.1039/c8cc02963f
_journal_volume 54
_journal_year 2018
_chemical_formula_moiety 'C27 H21 Mo O6 P'
_chemical_formula_sum 'C27 H21 Mo O6 P'
_chemical_formula_weight 568.35
_chemical_name_systematic AKY-623
_space_group_crystal_system triclinic
_space_group_IT_number 2
_space_group_name_Hall '-P 1'
_space_group_name_H-M_alt 'P -1'
_symmetry_space_group_name_Hall '-P 1'
_symmetry_space_group_name_H-M 'P -1'
_atom_sites_solution_hydrogens mixed
_atom_sites_solution_primary heavy
_audit_creation_date 2017-07-05
_audit_creation_method
;
Olex2 1.2
(compiled 2017.01.04 svn.r3372 for OlexSys, GUI svn.r5292)
;
_audit_update_record
;
2018-03-06 deposited with the CCDC.
2018-05-03 downloaded from the CCDC.
;
_cell_angle_alpha 76.188(2)
_cell_angle_beta 83.221(2)
_cell_angle_gamma 73.4935(19)
_cell_formula_units_Z 2
_cell_length_a 9.6734(4)
_cell_length_b 10.6787(4)
_cell_length_c 12.9836(5)
_cell_measurement_reflns_used 9906
_cell_measurement_temperature 100
_cell_measurement_theta_max 30.44
_cell_measurement_theta_min 2.31
_cell_volume 1246.92(9)
_computing_cell_refinement 'SAINT v8.34A (Bruker, 2013)'
_computing_data_reduction 'SAINT v8.34A (Bruker, 2013)'
_computing_molecular_graphics 'Olex2 (Dolomanov et al., 2009)'
_computing_publication_material 'Olex2 (Dolomanov et al., 2009)'
_computing_structure_refinement 'XL (Sheldrick, 2008)'
_computing_structure_solution 'XS (Sheldrick, 2008)'
_diffrn_ambient_temperature 100
_diffrn_detector_area_resol_mean 8
_diffrn_measured_fraction_theta_full 0.994
_diffrn_measured_fraction_theta_max 0.996
_diffrn_measurement_device_type 'Bruker X8-KappaApexII'
_diffrn_measurement_method 'fine slicing \w and \f scans'
_diffrn_radiation_monochromator graphite
_diffrn_radiation_type MoK\a
_diffrn_radiation_wavelength 0.71073
_diffrn_reflns_av_R_equivalents 0.0339
_diffrn_reflns_av_unetI/netI 0.0238
_diffrn_reflns_Laue_measured_fraction_full 0.994
_diffrn_reflns_Laue_measured_fraction_max 0.996
_diffrn_reflns_limit_h_max 12
_diffrn_reflns_limit_h_min -12
_diffrn_reflns_limit_k_max 14
_diffrn_reflns_limit_k_min -14
_diffrn_reflns_limit_l_max 17
_diffrn_reflns_limit_l_min -17
_diffrn_reflns_number 35439
_diffrn_reflns_point_group_measured_fraction_full 0.994
_diffrn_reflns_point_group_measured_fraction_max 0.996
_diffrn_reflns_theta_full 25.242
_diffrn_reflns_theta_max 27.999
_diffrn_reflns_theta_min 3.236
_diffrn_source 'sealed tube'
_diffrn_standards_number 0
_exptl_absorpt_coefficient_mu 0.630
_exptl_absorpt_correction_T_max 0.7461
_exptl_absorpt_correction_T_min 0.6663
_exptl_absorpt_correction_type empirical
_exptl_absorpt_process_details
'SADABS-2014/5 (Bruker,2014/5) was used for absorption correction. wR2(int) was 0.0840 before and 0.0485 after correction. The Ratio of minimum to maximum transmission is 0.8930. The \l/2 correction factor is 0.00150.'
_exptl_crystal_colour 'clear colourless'
_exptl_crystal_colour_lustre clear
_exptl_crystal_colour_primary colourless
_exptl_crystal_density_diffrn 1.514
_exptl_crystal_description plate
_exptl_crystal_F_000 576
_exptl_crystal_size_max 0.25
_exptl_crystal_size_mid 0.24
_exptl_crystal_size_min 0.12
_refine_diff_density_max 0.341
_refine_diff_density_min -0.600
_refine_diff_density_rms 0.074
_refine_ls_extinction_method none
_refine_ls_goodness_of_fit_ref 1.214
_refine_ls_hydrogen_treatment mixed
_refine_ls_matrix_type full
_refine_ls_number_parameters 343
_refine_ls_number_reflns 6000
_refine_ls_number_restraints 0
_refine_ls_restrained_S_all 1.214
_refine_ls_R_factor_all 0.0311
_refine_ls_R_factor_gt 0.0285
_refine_ls_shift/su_max 0.002
_refine_ls_shift/su_mean 0.000
_refine_ls_structure_factor_coef Fsqd
_refine_ls_weighting_details 'w=1/[\s^2^(Fo^2^)+1.4712P] where P=(Fo^2^+2Fc^2^)/3'
_refine_ls_weighting_scheme calc
_refine_ls_wR_factor_gt 0.0601
_refine_ls_wR_factor_ref 0.0614
_reflns_Friedel_coverage 0.000
_reflns_number_gt 5670
_reflns_number_total 6000
_reflns_threshold_expression 'I > 2\s(I)'
_cod_data_source_file c8cc02963f2.cif
_cod_data_source_block 2
_cod_depositor_comments 'Adding full bibliography for 7121602--7121604.cif.'
_cod_database_code 7121602
_shelx_shelxl_version_number 2014/7
_shelx_space_group_comment
;
The symmetry employed for this shelxl refinement is uniquely defined
by the following loop, which should always be used as a source of
symmetry information in preference to the above space-group names.
They are only intended as comments.
;
_olex2_refinement_description
;
1. Fixed Uiso
 At 1.2 times of:
  All C(H) groups, All C(H,H,H,H) groups
 At 1.5 times of:
  All C(H,H,H) groups
2. Others
 Sof(C1S)=Sof(H1S)=Sof(C3S)=Sof(H3SA)=Sof(H3SB)=Sof(H3SC)=Sof(H2BC)=Sof(H2BD)=
 1-FVAR(1)
 Sof(C1)=Sof(H1)=Sof(C3)=Sof(H3A)=Sof(H3B)=Sof(H3C)=Sof(H2AA)=Sof(H2AB)=FVAR(1)
3.a Secondary CH2 refined with riding coordinates:
 C2(H2AA,H2AB), C2(H2BC,H2BD)
3.b Aromatic/amide H refined with riding coordinates:
 C6(H6), C7(H7), C8(H8), C9(H9), C10(H10), C12(H12), C13(H13), C14(H14),
 C15(H15), C16(H16), C18(H18), C19(H19), C20(H20), C21(H21), C22(H22)
3.c Idealised Me refined as rotating group:
 C3(H3A,H3B,H3C), C3S(H3SA,H3SB,H3SC)
;
_olex2_submission_special_instructions 'No special instructions were received'

loop_
_space_group_symop_operation_xyz
'x, y, z'
'-x, -y, -z'

loop_
_atom_site_label
_atom_site_type_symbol
_atom_site_fract_x
_atom_site_fract_y
_atom_site_fract_z
_atom_site_U_iso_or_equiv
_atom_site_adp_type
_atom_site_occupancy
_atom_site_site_symmetry_order
_atom_site_calc_flag
_atom_site_refinement_flags_posn
_atom_site_refinement_flags_occupancy
_atom_site_disorder_assembly
_atom_site_disorder_group
Mo Mo 0.52953(2) 0.53715(2) 0.71909(2) 0.01622(5) Uani 1 1 d . . . .
P P 0.61650(5) 0.71479(5) 0.76633(4) 0.01317(10) Uani 1 1 d . . . .
O1 O 0.49961(15) 0.86512(14) 0.75121(11) 0.0203(3) Uani 1 1 d . . . .
O2 O 0.4290(2) 0.29757(19) 0.67749(17) 0.0429(5) Uani 1 1 d . . . .
O3 O 0.76916(18) 0.46853(19) 0.53442(13) 0.0354(4) Uani 1 1 d . . . .
O4 O 0.70164(18) 0.32820(15) 0.90917(12) 0.0281(3) Uani 1 1 d . . . .
O5 O 0.26551(17) 0.57879(18) 0.88907(13) 0.0324(4) Uani 1 1 d . . . .
O6 O 0.32822(19) 0.75344(18) 0.54374(15) 0.0380(4) Uani 1 1 d . . . .
C1 C 0.4522(6) 0.8412(6) 0.8724(4) 0.0221(11) Uani 0.498(7) 1 d . P A 1
H1 H 0.365(6) 0.810(5) 0.881(4) 0.026 Uiso 0.498(7) 1 d R P A 1
C3 C 0.4277(6) 0.9676(5) 0.9112(4) 0.0316(14) Uani 0.498(7) 1 d . P A 1
H3A H 0.3995 0.9514 0.9872 0.047 Uiso 0.498(7) 1 calc GR P A 1
H3B H 0.3506 1.0374 0.8723 0.047 Uiso 0.498(7) 1 calc GR P A 1
H3C H 0.5168 0.9965 0.8995 0.047 Uiso 0.498(7) 1 calc GR P A 1
C1S C 0.4956(6) 0.8806(6) 0.8573(4) 0.0197(11) Uani 0.502(7) 1 d . P A 2
H1S H 0.544(5) 0.951(5) 0.863(4) 0.024 Uiso 0.502(7) 1 d R P A 2
C3S C 0.3413(5) 0.9131(5) 0.8992(4) 0.0263(13) Uani 0.502(7) 1 d . P A 2
H3SA H 0.2881 0.9990 0.8575 0.039 Uiso 0.502(7) 1 calc GR P A 2
H3SB H 0.3375 0.9187 0.9738 0.039 Uiso 0.502(7) 1 calc GR P A 2
H3SC H 0.2977 0.8428 0.8937 0.039 Uiso 0.502(7) 1 calc GR P A 2
C2 C 0.5898(2) 0.7324(2) 0.90556(16) 0.0210(4) Uani 1 1 d . . . .
H2AA H 0.5731 0.6524 0.9569 0.025 Uiso 0.498(7) 1 calc R P A 1
H2AB H 0.6646 0.7648 0.9289 0.025 Uiso 0.498(7) 1 calc R P A 1
H2BC H 0.5341 0.6739 0.9522 0.025 Uiso 0.502(7) 1 calc R P A 2
H2BD H 0.6787 0.7285 0.9383 0.025 Uiso 0.502(7) 1 calc R P A 2
C4 C 0.8007(2) 0.74282(18) 0.71632(15) 0.0135(4) Uani 1 1 d . . . .
C5 C 0.8037(2) 0.80190(18) 0.59606(15) 0.0155(4) Uani 1 1 d . . . .
C6 C 0.6837(2) 0.8404(2) 0.53520(16) 0.0189(4) Uani 1 1 d . . . .
H6 H 0.5952 0.8241 0.5671 0.023 Uiso 1 1 calc R . . .
C7 C 0.6912(3) 0.9028(2) 0.42788(17) 0.0243(4) Uani 1 1 d . . . .
H7 H 0.6083 0.9284 0.3873 0.029 Uiso 1 1 calc R . . .
C8 C 0.8193(3) 0.9273(2) 0.38091(17) 0.0286(5) Uani 1 1 d . . . .
H8 H 0.8248 0.9702 0.3081 0.034 Uiso 1 1 calc R . . .
C9 C 0.9400(3) 0.8889(2) 0.44077(18) 0.0281(5) Uani 1 1 d . . . .
H9 H 1.0287 0.9043 0.4084 0.034 Uiso 1 1 calc R . . .
C10 C 0.9322(2) 0.8283(2) 0.54705(17) 0.0216(4) Uani 1 1 d . . . .
H10 H 1.0151 0.8043 0.5874 0.026 Uiso 1 1 calc R . . .
C11 C 0.9030(2) 0.60074(19) 0.74569(16) 0.0158(4) Uani 1 1 d . . . .
C12 C 0.9828(2) 0.5344(2) 0.66906(17) 0.0209(4) Uani 1 1 d . . . .
H12 H 0.9770 0.5783 0.5963 0.025 Uiso 1 1 calc R . . .
C13 C 1.0710(2) 0.4048(2) 0.6970(2) 0.0275(5) Uani 1 1 d . . . .
H13 H 1.1246 0.3614 0.6432 0.033 Uiso 1 1 calc R . . .
C14 C 1.0811(2) 0.3389(2) 0.8022(2) 0.0296(5) Uani 1 1 d . . . .
H14 H 1.1420 0.2508 0.8211 0.035 Uiso 1 1 calc R . . .
C15 C 1.0016(2) 0.4024(2) 0.87978(19) 0.0267(5) Uani 1 1 d . . . .
H15 H 1.0077 0.3575 0.9523 0.032 Uiso 1 1 calc R . . .
C16 C 0.9126(2) 0.5320(2) 0.85201(17) 0.0208(4) Uani 1 1 d . . . .
H16 H 0.8577 0.5742 0.9059 0.025 Uiso 1 1 calc R . . .
C17 C 0.8348(2) 0.84580(19) 0.76782(15) 0.0155(4) Uani 1 1 d . . . .
C18 C 0.9459(2) 0.8142(2) 0.83624(16) 0.0192(4) Uani 1 1 d . . . .
H18 H 1.0029 0.7244 0.8549 0.023 Uiso 1 1 calc R . . .
C19 C 0.9747(2) 0.9121(2) 0.87770(18) 0.0263(5) Uani 1 1 d . . . .
H19 H 1.0499 0.8880 0.9253 0.032 Uiso 1 1 calc R . . .
C20 C 0.8952(2) 1.0443(2) 0.85057(17) 0.0247(5) Uani 1 1 d . . . .
H20 H 0.9150 1.1108 0.8794 0.030 Uiso 1 1 calc R . . .
C21 C 0.7862(2) 1.0778(2) 0.78069(17) 0.0228(4) Uani 1 1 d . . . .
H21 H 0.7312 1.1682 0.7610 0.027 Uiso 1 1 calc R . . .
C22 C 0.7567(2) 0.9804(2) 0.73935(17) 0.0213(4) Uani 1 1 d . . . .
H22 H 0.6824 1.0052 0.6909 0.026 Uiso 1 1 calc R . . .
C23 C 0.4615(2) 0.3868(2) 0.69120(19) 0.0264(5) Uani 1 1 d . . . .
C24 C 0.6897(2) 0.4961(2) 0.60199(17) 0.0227(4) Uani 1 1 d . . . .
C25 C 0.6455(2) 0.4033(2) 0.83851(17) 0.0198(4) Uani 1 1 d . . . .
C26 C 0.3608(2) 0.5675(2) 0.82759(17) 0.0219(4) Uani 1 1 d . . . .
C27 C 0.4004(2) 0.6772(2) 0.60526(18) 0.0243(4) Uani 1 1 d . . . .

loop_
_atom_site_aniso_label
_atom_site_aniso_U_11
_atom_site_aniso_U_22
_atom_site_aniso_U_33
_atom_site_aniso_U_23
_atom_site_aniso_U_13
_atom_site_aniso_U_12
Mo 0.01405(9) 0.01799(9) 0.01863(9) -0.00678(6) 0.00065(6) -0.00566(6)
P 0.0126(2) 0.0138(2) 0.0124(2) -0.00263(17) -0.00007(17) -0.00276(18)
O1 0.0195(7) 0.0186(7) 0.0208(7) -0.0068(6) -0.0029(6) 0.0010(6)
O2 0.0336(10) 0.0374(10) 0.0707(14) -0.0284(10) -0.0029(9) -0.0161(8)
O3 0.0293(9) 0.0541(11) 0.0293(9) -0.0221(8) 0.0082(7) -0.0145(8)
O4 0.0362(9) 0.0222(8) 0.0237(8) -0.0030(6) -0.0041(7) -0.0050(7)
O5 0.0207(8) 0.0453(10) 0.0320(9) -0.0123(8) 0.0068(7) -0.0099(7)
O6 0.0355(10) 0.0369(10) 0.0412(10) -0.0040(8) -0.0193(8) -0.0060(8)
C1 0.020(3) 0.029(3) 0.017(2) -0.009(2) 0.0065(19) -0.007(2)
C3 0.033(3) 0.030(3) 0.033(3) -0.016(2) 0.006(2) -0.004(2)
C1S 0.019(3) 0.023(3) 0.016(2) -0.0064(19) 0.0026(19) -0.0040(19)
C3S 0.021(2) 0.027(2) 0.026(2) -0.0069(18) 0.0061(17) -0.0020(18)
C2 0.0200(10) 0.0260(11) 0.0152(9) -0.0057(8) -0.0004(8) -0.0027(8)
C4 0.0130(9) 0.0136(8) 0.0137(9) -0.0019(7) -0.0008(7) -0.0040(7)
C5 0.0195(10) 0.0113(8) 0.0154(9) -0.0030(7) 0.0015(7) -0.0044(7)
C6 0.0212(10) 0.0175(9) 0.0169(9) -0.0029(7) -0.0003(8) -0.0042(8)
C7 0.0355(12) 0.0188(10) 0.0171(10) -0.0024(8) -0.0037(9) -0.0054(9)
C8 0.0527(15) 0.0212(11) 0.0143(10) -0.0030(8) 0.0042(10) -0.0166(10)
C9 0.0378(13) 0.0281(11) 0.0234(11) -0.0098(9) 0.0134(10) -0.0194(10)
C10 0.0233(11) 0.0211(10) 0.0234(11) -0.0078(8) 0.0035(8) -0.0102(8)
C11 0.0122(9) 0.0139(9) 0.0213(10) -0.0018(7) -0.0029(7) -0.0043(7)
C12 0.0193(10) 0.0184(10) 0.0246(11) -0.0052(8) -0.0023(8) -0.0035(8)
C13 0.0235(11) 0.0189(10) 0.0388(13) -0.0099(9) -0.0022(10) -0.0005(9)
C14 0.0202(11) 0.0158(10) 0.0472(15) 0.0001(9) -0.0059(10) -0.0002(8)
C15 0.0225(11) 0.0215(11) 0.0303(12) 0.0067(9) -0.0070(9) -0.0049(9)
C16 0.0170(10) 0.0196(10) 0.0232(10) 0.0008(8) -0.0010(8) -0.0052(8)
C17 0.0165(9) 0.0168(9) 0.0147(9) -0.0028(7) 0.0013(7) -0.0082(7)
C18 0.0190(10) 0.0216(10) 0.0166(9) -0.0039(8) -0.0017(8) -0.0047(8)
C19 0.0275(12) 0.0323(12) 0.0230(11) -0.0091(9) -0.0069(9) -0.0094(9)
C20 0.0293(12) 0.0281(11) 0.0237(11) -0.0130(9) 0.0026(9) -0.0140(9)
C21 0.0266(11) 0.0177(10) 0.0248(11) -0.0066(8) 0.0013(9) -0.0063(8)
C22 0.0220(10) 0.0184(10) 0.0244(11) -0.0044(8) -0.0064(8) -0.0049(8)
C23 0.0183(10) 0.0280(11) 0.0354(13) -0.0132(10) -0.0014(9) -0.0047(9)
C24 0.0208(10) 0.0285(11) 0.0225(11) -0.0084(9) -0.0025(8) -0.0093(9)
C25 0.0206(10) 0.0169(9) 0.0246(11) -0.0094(8) 0.0037(8) -0.0070(8)
C26 0.0191(10) 0.0209(10) 0.0273(11) -0.0065(8) -0.0023(9) -0.0065(8)
C27 0.0208(11) 0.0286(11) 0.0276(11) -0.0111(9) -0.0034(9) -0.0080(9)

loop_
_atom_type_symbol
_atom_type_description
_atom_type_scat_dispersion_real
_atom_type_scat_dispersion_imag
_atom_type_scat_source
C C 0.0033 0.0016 'International Tables Vol C Tables 4.2.6.8 and 6.1.1.4'
H H 0.0000 0.0000 'International Tables Vol C Tables 4.2.6.8 and 6.1.1.4'
O O 0.0106 0.0060 'International Tables Vol C Tables 4.2.6.8 and 6.1.1.4'
P P 0.1023 0.0942 'International Tables Vol C Tables 4.2.6.8 and 6.1.1.4'
Mo Mo -1.6832 0.6857 'International Tables Vol C Tables 4.2.6.8 and 6.1.1.4'

loop_
_geom_angle_atom_site_label_1
_geom_angle_atom_site_label_2
_geom_angle_atom_site_label_3
_geom_angle
C23 Mo P 176.12(7)
C23 Mo C24 86.11(9)
C23 Mo C25 88.44(9)
C23 Mo C26 88.32(9)
C23 Mo C27 92.01(9)
C24 Mo P 95.80(6)
C24 Mo C27 89.53(9)
C25 Mo P 88.05(6)
C25 Mo C24 94.39(8)
C25 Mo C27 176.07(9)
C26 Mo P 89.88(6)
C26 Mo C24 174.08(8)
C26 Mo C25 87.45(8)
C26 Mo C27 88.66(9)
C27 Mo P 91.38(6)
O1 P Mo 115.51(5)
O1 P C2 80.43(8)
O1 P C4 106.67(8)
C2 P Mo 117.93(7)
C2 P C4 106.65(9)
C4 P Mo 121.85(6)
C1 O1 P 91.9(2)
C1S O1 P 97.4(2)
C3 C1 O1 110.0(5)
C3 C1 C2 116.3(5)
C2 C1 O1 94.3(3)
O1 C1S C3S 108.7(4)
O1 C1S C2 97.0(3)
C3S C1S C2 114.9(5)
C1 C2 P 86.7(2)
C1S C2 P 84.4(2)
C5 C4 P 110.72(13)
C5 C4 C11 112.71(15)
C5 C4 C17 105.68(14)
C11 C4 P 102.66(12)
C17 C4 P 111.17(13)
C17 C4 C11 114.04(15)
C6 C5 C4 123.96(17)
C6 C5 C10 118.11(18)
C10 C5 C4 117.71(17)
C5 C6 C7 121.1(2)
C8 C7 C6 119.9(2)
C7 C8 C9 119.6(2)
C10 C9 C8 120.5(2)
C9 C10 C5 120.9(2)
C12 C11 C4 122.13(17)
C12 C11 C16 117.73(18)
C16 C11 C4 120.07(18)
C11 C12 C13 121.3(2)
C14 C13 C12 120.4(2)
C13 C14 C15 119.4(2)
C14 C15 C16 120.3(2)
C15 C16 C11 120.9(2)
C18 C17 C4 123.40(17)
C18 C17 C22 117.67(18)
C22 C17 C4 118.80(17)
C19 C18 C17 120.9(2)
C20 C19 C18 120.9(2)
C19 C20 C21 118.83(19)
C20 C21 C22 120.5(2)
C21 C22 C17 121.17(19)
O2 C23 Mo 176.7(2)
O3 C24 Mo 173.68(18)
O4 C25 Mo 175.31(18)
O5 C26 Mo 176.91(18)
O6 C27 Mo 179.1(2)

loop_
_geom_bond_atom_site_label_1
_geom_bond_atom_site_label_2
_geom_bond_distance
Mo P 2.5034(5)
Mo C23 2.019(2)
Mo C24 2.069(2)
Mo C25 2.036(2)
Mo C26 2.032(2)
Mo C27 2.074(2)
P O1 1.6627(14)
P C2 1.842(2)
P C4 1.9039(19)
O1 C1 1.567(5)
O1 C1S 1.420(5)
O2 C23 1.142(3)
O3 C24 1.132(3)
O4 C25 1.139(3)
O5 C26 1.145(3)
O6 C27 1.134(3)
C1 C3 1.498(8)
C1 C2 1.525(6)
C1S C3S 1.499(7)
C1S C2 1.603(6)
C4 C5 1.538(3)
C4 C11 1.545(3)
C4 C17 1.541(3)
C5 C6 1.390(3)
C5 C10 1.399(3)
C6 C7 1.397(3)
C7 C8 1.381(3)
C8 C9 1.388(4)
C9 C10 1.380(3)
C11 C12 1.390(3)
C11 C16 1.400(3)
C12 C13 1.392(3)
C13 C14 1.380(3)
C14 C15 1.383(3)
C15 C16 1.395(3)
C17 C18 1.391(3)
C17 C22 1.403(3)
C18 C19 1.389(3)
C19 C20 1.385(3)
C20 C21 1.385(3)
C21 C22 1.387(3)
